data_4124057
loop_
_publ_author_name
'Foster, M.D.'
'Friedrichs, O.D.'
'Paz, F.A.A.'
'Bell, R.G.'
'Klinowski, J.'

_publ_section_title
;
 Chemical evaluation of hypothetical uninodal zeolites
;
_journal_name_full 'Journal of the American Chemical Society'
_journal_page_first 9769
_journal_page_last 9775
_journal_paper_doi 10.1021/ja037334j
_journal_volume 126
_journal_year 2004
_chemical_formula_sum 'O2 Si'
_chemical_name_systematic 'Si O2'
_space_group_IT_number 55
_symmetry_space_group_name_Hall '-P 2 2ab'
_symmetry_space_group_name_H-M 'P b a m'
_cell_angle_alpha 90
_cell_angle_beta 90
_cell_angle_gamma 90
_cell_formula_units_Z 16
_cell_length_a 9.7459
_cell_length_b 9.76467
_cell_length_c 8.34061
_cell_volume 793.738
_citation_journal_id_ASTM JACSAT
_cod_data_source_file Foster_JACSAT_2004_524.cif
_cod_data_source_block O2Si1
_cod_original_cell_volume 793.7383
_cod_original_formula_sum 'O2 Si1'
_cod_struct_determination_method theoretical
_cod_database_code 4124057

loop_
_symmetry_equiv_pos_as_xyz
x,y,z
-x,-y,z
x+1/2,-y+1/2,-z
-x+1/2,y+1/2,-z
-x,-y,-z
x,y,-z
-x-1/2,y-1/2,z
x-1/2,-y-1/2,z

loop_
_atom_site_label
_atom_site_type_symbol
_atom_site_fract_x
_atom_site_fract_y
_atom_site_fract_z
_atom_site_occupancy
_atom_site_U_iso_or_equiv
O2 O-2 0.64802 0.6508 0 1 0.0
Si1 Si+4 0.16997 0.12088 0.31295 1 0.0
O1 O-2 0.85145 0.85392 0.5 1 0.0
Si2 Si+4 0.37855 0.32984 0.18708 1 0.0
O3 O-2 0.30711 0.1932 0.25118 1 0.0
O5 O-2 0.31528 0.45971 0.27951 1 0.0
O4 O-2 0.04031 0.18379 0.21939 1 0.0
